data_4038379
loop_
_publ_author_name
'Chang, Meng-Yang'
'Tsai, Yu-Lin'
'Chen, Hsing-Yin'

_publ_section_title
;
 CuBr<sub>2</sub>-Mediated One-Pot Synthesis of Sulfonyl
 9-Fluorenylidenes.
;
_journal_name_full 'The Journal of organic chemistry'
_journal_paper_doi 10.1021/acs.joc.0c00035
_journal_year 2020
_chemical_formula_sum 'C19 H22 O6'
_chemical_formula_weight 346.36
_space_group_crystal_system triclinic
_space_group_IT_number 2
_space_group_name_Hall '-P 1'
_space_group_name_H-M_alt 'P -1'
_atom_sites_solution_hydrogens geom
_audit_creation_method SHELXL-2014/6
_cell_angle_alpha 63.909(2)
_cell_angle_beta 72.068(2)
_cell_angle_gamma 64.666(2)
_cell_formula_units_Z 2
_cell_length_a 10.0533(5)
_cell_length_b 10.1641(6)
_cell_length_c 10.8552(6)
_cell_measurement_reflns_used 4682
_cell_measurement_temperature 296(2)
_cell_measurement_theta_max 26.1786
_cell_measurement_theta_min 2.3746
_cell_volume 890.53(9)
_computing_cell_refinement 'SAINT V8.34A (Bruker AXS Inc., 2013)'
_computing_data_collection 'Bruker APEX2'
_computing_data_reduction 'SAINT V8.34A (Bruker AXS Inc., 2013)'
_computing_molecular_graphics 'Bruker SHELXTL'
_computing_publication_material 'Bruker SHELXTL'
_computing_structure_refinement 'SHELXL-2014/6 (Sheldrick, 2014)'
_diffrn_ambient_temperature 296(2)
_diffrn_detector_area_resol_mean 8.3333
_diffrn_measured_fraction_theta_full 0.999
_diffrn_measured_fraction_theta_max 0.999
_diffrn_measurement_device_type 'Bruker APEX-II CCD'
_diffrn_measurement_method '\f and \w scans'
_diffrn_radiation_type MoK\a
_diffrn_radiation_wavelength 0.71073
_diffrn_reflns_av_R_equivalents 0.0243
_diffrn_reflns_av_unetI/netI 0.0225
_diffrn_reflns_Laue_measured_fraction_full 0.999
_diffrn_reflns_Laue_measured_fraction_max 0.999
_diffrn_reflns_limit_h_max 12
_diffrn_reflns_limit_h_min -12
_diffrn_reflns_limit_k_max 12
_diffrn_reflns_limit_k_min -12
_diffrn_reflns_limit_l_max 13
_diffrn_reflns_limit_l_min -13
_diffrn_reflns_number 13704
_diffrn_reflns_point_group_measured_fraction_full 0.999
_diffrn_reflns_point_group_measured_fraction_max 0.999
_diffrn_reflns_theta_full 25.242
_diffrn_reflns_theta_max 26.398
_diffrn_reflns_theta_min 2.112
_exptl_absorpt_coefficient_mu 0.096
_exptl_absorpt_correction_T_max 0.7454
_exptl_absorpt_correction_T_min 0.7126
_exptl_absorpt_correction_type multi-scan
_exptl_absorpt_process_details 'SADABS V2014/4 (Bruker AXS Inc.)'
_exptl_crystal_colour colorless
_exptl_crystal_density_diffrn 1.292
_exptl_crystal_density_meas ?
_exptl_crystal_density_method 'not measured'
_exptl_crystal_description lump
_exptl_crystal_F_000 368
_exptl_crystal_size_max 0.20
_exptl_crystal_size_mid 0.15
_exptl_crystal_size_min 0.12
_refine_diff_density_max 0.163
_refine_diff_density_min -0.171
_refine_diff_density_rms 0.036
_refine_ls_extinction_method none
_refine_ls_goodness_of_fit_ref 1.066
_refine_ls_hydrogen_treatment constr
_refine_ls_matrix_type full
_refine_ls_number_parameters 232
_refine_ls_number_reflns 3661
_refine_ls_number_restraints 0
_refine_ls_restrained_S_all 1.066
_refine_ls_R_factor_all 0.0516
_refine_ls_R_factor_gt 0.0408
_refine_ls_shift/su_max 0.011
_refine_ls_shift/su_mean 0.000
_refine_ls_structure_factor_coef Fsqd
_refine_ls_weighting_details 'w=1/[\s^2^(Fo^2^)+(0.0504P)^2^+0.1817P] where P=(Fo^2^+2Fc^2^)/3'
_refine_ls_weighting_scheme calc
_refine_ls_wR_factor_gt 0.1046
_refine_ls_wR_factor_ref 0.1126
_reflns_Friedel_coverage 0.000
_reflns_number_gt 2924
_reflns_number_total 3661
_reflns_threshold_expression 'I > 2\s(I)'
_cod_data_source_file jo0c00035_si_001.cif
_cod_data_source_block 181106_0m
_cod_depositor_comments
;
The following automatic conversions were performed:

data item '_exptl_crystal_density_meas' value 'not measured' was
changed to '?' -- the value is perceived as not measured.

Automatic conversion script
Id: cif_fix_values 7556 2019-12-06 15:28:31Z antanas 
;
_cod_database_code 4038379
_shelx_space_group_comment
;
The symmetry employed for this shelxl refinement is uniquely defined
by the following loop, which should always be used as a source of
symmetry information in preference to the above space-group names.
They are only intended as comments.
;
_shelxl_version_number 2014/6

loop_
_space_group_symop_operation_xyz
'x, y, z'
'-x, -y, -z'

loop_
_atom_site_label
_atom_site_type_symbol
_atom_site_fract_x
_atom_site_fract_y
_atom_site_fract_z
_atom_site_U_iso_or_equiv
_atom_site_adp_type
_atom_site_occupancy
_atom_site_site_symmetry_order
_atom_site_calc_flag
_atom_site_refinement_flags_posn
_atom_site_refinement_flags_adp
_atom_site_refinement_flags_occupancy
_atom_site_disorder_assembly
_atom_site_disorder_group
O1 O 0.35707(11) 0.36525(12) 0.38709(11) 0.0508(3) Uani 1 1 d . . . . .
O2 O 1.00332(12) -0.10904(13) -0.30075(11) 0.0546(3) Uani 1 1 d . . . . .
O3 O 0.75722(15) -0.33780(13) 0.18671(13) 0.0702(4) Uani 1 1 d . . . . .
O4 O 0.96584(12) 0.17052(12) -0.32954(11) 0.0555(3) Uani 1 1 d . . . . .
O5 O 0.60195(12) 0.12223(13) 0.46371(10) 0.0525(3) Uani 1 1 d . . . . .
O6 O 0.28472(11) 0.47102(11) 0.13737(11) 0.0497(3) Uani 1 1 d . . . . .
C1 C 0.4116(2) 0.4604(2) 0.4087(2) 0.0714(5) Uani 1 1 d . . . . .
H1 H 0.5093 0.4006 0.4345 0.107 Uiso 1 1 calc R U . . .
H16 H 0.3461 0.4967 0.4815 0.107 Uiso 1 1 calc R U . . .
H15 H 0.4161 0.5481 0.3248 0.107 Uiso 1 1 calc R U . . .
C2 C 0.45076(14) 0.29463(15) 0.29407(14) 0.0372(3) Uani 1 1 d . . . . .
C3 C 0.57810(15) 0.16546(16) 0.33277(14) 0.0372(3) Uani 1 1 d . . . . .
C4 C 0.66856(14) 0.09100(15) 0.24020(14) 0.0367(3) Uani 1 1 d . . . . .
H21 H 0.7546 0.0064 0.2654 0.044 Uiso 1 1 calc R U . . .
C5 C 0.63064(14) 0.14265(15) 0.11038(14) 0.0344(3) Uani 1 1 d . . . . .
C6 C 0.72827(14) 0.06475(15) 0.00895(14) 0.0345(3) Uani 1 1 d . . . . .
C7 C 0.75581(14) -0.08952(15) 0.02903(14) 0.0357(3) Uani 1 1 d . . . . .
C8 C 0.85102(15) -0.14967(15) -0.07403(15) 0.0388(3) Uani 1 1 d . . . . .
H4 H 0.8705 -0.2528 -0.0602 0.047 Uiso 1 1 calc R U . . .
C9 C 0.91587(14) -0.06153(16) -0.19369(15) 0.0394(3) Uani 1 1 d . . . . .
C10 C 1.0255(2) -0.25973(19) -0.29318(18) 0.0632(5) Uani 1 1 d . . . . .
H22 H 1.0819 -0.3371 -0.2197 0.095 Uiso 1 1 calc R U . . .
H2 H 1.0789 -0.2725 -0.3796 0.095 Uiso 1 1 calc R U . . .
H3 H 0.9309 -0.2716 -0.2752 0.095 Uiso 1 1 calc R U . . .
C11 C 0.68796(17) -0.19872(16) 0.15003(15) 0.0432(3) Uani 1 1 d . . . . .
C12 C 0.53227(18) -0.1407(2) 0.22002(17) 0.0535(4) Uani 1 1 d . . . . .
H6 H 0.4821 -0.2114 0.2403 0.080 Uiso 1 1 calc R U . . .
H5 H 0.4799 -0.0393 0.1599 0.080 Uiso 1 1 calc R U . . .
H7 H 0.5351 -0.1343 0.3048 0.080 Uiso 1 1 calc R U . . .
C13 C 0.79902(14) 0.15246(15) -0.11147(14) 0.0385(3) Uani 1 1 d . . . . .
H11 H 0.7825 0.2547 -0.1246 0.046 Uiso 1 1 calc R U . . .
C14 C 0.89258(15) 0.09186(16) -0.21135(15) 0.0394(3) Uani 1 1 d . . . . .
C15 C 0.97957(19) 0.30734(19) -0.3356(2) 0.0626(5) Uani 1 1 d . . . . .
H8 H 0.8838 0.3882 -0.3394 0.094 Uiso 1 1 calc R U . . .
H9 H 1.0468 0.3415 -0.4170 0.094 Uiso 1 1 calc R U . . .
H10 H 1.0173 0.2844 -0.2546 0.094 Uiso 1 1 calc R U . . .
C16 C 0.72240(17) -0.01584(19) 0.51501(16) 0.0532(4) Uani 1 1 d . . . . .
H12 H 0.7123 -0.1018 0.5076 0.080 Uiso 1 1 calc R U . . .
H13 H 0.7217 -0.0368 0.6104 0.080 Uiso 1 1 calc R U . . .
H14 H 0.8145 -0.0023 0.4616 0.080 Uiso 1 1 calc R U . . .
C17 C 0.41322(14) 0.34607(15) 0.16370(15) 0.0366(3) Uani 1 1 d . . . . .
C18 C 0.24102(18) 0.53185(18) 0.00476(18) 0.0519(4) Uani 1 1 d . . . . .
H18 H 0.3166 0.5666 -0.0657 0.078 Uiso 1 1 calc R U . . .
H19 H 0.1491 0.6181 0.0004 0.078 Uiso 1 1 calc R U . . .
H17 H 0.2278 0.4520 -0.0100 0.078 Uiso 1 1 calc R U . . .
C19 C 0.50304(14) 0.27083(15) 0.07150(14) 0.0364(3) Uani 1 1 d . . . . .
H20 H 0.4781 0.3059 -0.0160 0.044 Uiso 1 1 calc R U . . .

loop_
_atom_site_aniso_label
_atom_site_aniso_U_11
_atom_site_aniso_U_22
_atom_site_aniso_U_33
_atom_site_aniso_U_23
_atom_site_aniso_U_13
_atom_site_aniso_U_12
O1 0.0483(6) 0.0578(6) 0.0511(7) -0.0385(5) -0.0001(5) -0.0076(5)
O2 0.0572(6) 0.0564(6) 0.0526(7) -0.0380(6) 0.0126(5) -0.0166(5)
O3 0.0926(9) 0.0370(6) 0.0610(8) -0.0146(6) 0.0025(7) -0.0172(6)
O4 0.0627(7) 0.0487(6) 0.0493(7) -0.0237(5) 0.0163(5) -0.0243(5)
O5 0.0529(6) 0.0593(7) 0.0357(6) -0.0246(5) -0.0102(5) -0.0003(5)
O6 0.0456(6) 0.0430(6) 0.0549(7) -0.0273(5) -0.0153(5) 0.0053(4)
C1 0.0844(13) 0.0652(11) 0.0828(14) -0.0513(11) -0.0212(10) -0.0101(10)
C2 0.0368(7) 0.0394(7) 0.0385(8) -0.0236(6) 0.0008(5) -0.0101(6)
C3 0.0395(7) 0.0409(7) 0.0319(7) -0.0161(6) -0.0034(5) -0.0123(6)
C4 0.0354(6) 0.0349(7) 0.0363(8) -0.0160(6) -0.0040(5) -0.0064(5)
C5 0.0371(6) 0.0325(7) 0.0349(7) -0.0171(6) -0.0009(5) -0.0110(5)
C6 0.0339(6) 0.0347(7) 0.0351(7) -0.0180(6) -0.0055(5) -0.0059(5)
C7 0.0378(6) 0.0343(7) 0.0353(7) -0.0170(6) -0.0064(5) -0.0073(5)
C8 0.0415(7) 0.0338(7) 0.0437(8) -0.0214(6) -0.0050(6) -0.0082(6)
C9 0.0364(7) 0.0430(8) 0.0401(8) -0.0251(6) -0.0014(6) -0.0070(6)
C10 0.0795(12) 0.0507(9) 0.0547(11) -0.0358(8) -0.0085(9) -0.0015(8)
C11 0.0578(8) 0.0398(8) 0.0377(8) -0.0186(6) -0.0059(6) -0.0176(7)
C12 0.0572(9) 0.0597(10) 0.0495(10) -0.0232(8) 0.0044(7) -0.0298(8)
C13 0.0413(7) 0.0327(7) 0.0413(8) -0.0189(6) -0.0025(6) -0.0090(6)
C14 0.0377(7) 0.0394(7) 0.0382(8) -0.0176(6) 0.0002(6) -0.0107(6)
C15 0.0591(10) 0.0471(9) 0.0705(12) -0.0218(9) 0.0124(9) -0.0227(8)
C16 0.0426(8) 0.0649(10) 0.0356(8) -0.0153(7) -0.0045(6) -0.0076(7)
C17 0.0348(6) 0.0314(7) 0.0445(8) -0.0188(6) -0.0053(6) -0.0071(5)
C18 0.0516(8) 0.0411(8) 0.0660(11) -0.0234(8) -0.0260(8) -0.0024(7)
C19 0.0414(7) 0.0343(7) 0.0349(7) -0.0160(6) -0.0068(6) -0.0095(6)

loop_
_atom_type_symbol
_atom_type_description
_atom_type_scat_dispersion_real
_atom_type_scat_dispersion_imag
_atom_type_scat_source
C C 0.0033 0.0016 'International Tables Vol C Tables 4.2.6.8 and 6.1.1.4'
H H 0.0000 0.0000 'International Tables Vol C Tables 4.2.6.8 and 6.1.1.4'
O O 0.0106 0.0060 'International Tables Vol C Tables 4.2.6.8 and 6.1.1.4'

loop_
_geom_angle_atom_site_label_1
_geom_angle_atom_site_label_2
_geom_angle_atom_site_label_3
_geom_angle
_geom_angle_site_symmetry_1
_geom_angle_site_symmetry_3
_geom_angle_publ_flag
C2 O1 C1 114.10(12) . . ?
C9 O2 C10 118.62(12) . . ?
C14 O4 C15 117.87(12) . . ?
C3 O5 C16 118.26(11) . . ?
C17 O6 C18 118.03(11) . . ?
O1 C1 H1 109.5 . . ?
O1 C1 H16 109.5 . . ?
H1 C1 H16 109.5 . . ?
O1 C1 H15 109.5 . . ?
H1 C1 H15 109.5 . . ?
H16 C1 H15 109.5 . . ?
O1 C2 C17 119.67(12) . . ?
O1 C2 C3 120.53(12) . . ?
C17 C2 C3 119.66(11) . . ?
O5 C3 C4 125.04(12) . . ?
O5 C3 C2 114.82(11) . . ?
C4 C3 C2 120.13(12) . . ?
C5 C4 C3 119.99(12) . . ?
C5 C4 H21 120.0 . . ?
C3 C4 H21 120.0 . . ?
C4 C5 C19 120.15(11) . . ?
C4 C5 C6 120.51(11) . . ?
C19 C5 C6 119.32(12) . . ?
C7 C6 C13 118.61(11) . . ?
C7 C6 C5 124.28(12) . . ?
C13 C6 C5 117.08(11) . . ?
C6 C7 C8 118.80(12) . . ?
C6 C7 C11 125.70(12) . . ?
C8 C7 C11 115.45(11) . . ?
C9 C8 C7 122.23(12) . . ?
C9 C8 H4 118.9 . . ?
C7 C8 H4 118.9 . . ?
O2 C9 C8 125.62(12) . . ?
O2 C9 C14 115.52(12) . . ?
C8 C9 C14 118.86(12) . . ?
O2 C10 H22 109.5 . . ?
O2 C10 H2 109.5 . . ?
H22 C10 H2 109.5 . . ?
O2 C10 H3 109.5 . . ?
H22 C10 H3 109.5 . . ?
H2 C10 H3 109.5 . . ?
O3 C11 C7 119.20(13) . . ?
O3 C11 C12 119.50(14) . . ?
C7 C11 C12 121.16(13) . . ?
C11 C12 H6 109.5 . . ?
C11 C12 H5 109.5 . . ?
H6 C12 H5 109.5 . . ?
C11 C12 H7 109.5 . . ?
H6 C12 H7 109.5 . . ?
H5 C12 H7 109.5 . . ?
C14 C13 C6 121.99(12) . . ?
C14 C13 H11 119.0 . . ?
C6 C13 H11 119.0 . . ?
O4 C14 C13 124.72(12) . . ?
O4 C14 C9 115.86(12) . . ?
C13 C14 C9 119.42(12) . . ?
O4 C15 H8 109.5 . . ?
O4 C15 H9 109.5 . . ?
H8 C15 H9 109.5 . . ?
O4 C15 H10 109.5 . . ?
H8 C15 H10 109.5 . . ?
H9 C15 H10 109.5 . . ?
O5 C16 H12 109.5 . . ?
O5 C16 H13 109.5 . . ?
H12 C16 H13 109.5 . . ?
O5 C16 H14 109.5 . . ?
H12 C16 H14 109.5 . . ?
H13 C16 H14 109.5 . . ?
O6 C17 C2 115.00(11) . . ?
O6 C17 C19 124.79(12) . . ?
C2 C17 C19 120.21(12) . . ?
O6 C18 H18 109.5 . . ?
O6 C18 H19 109.5 . . ?
H18 C18 H19 109.5 . . ?
O6 C18 H17 109.5 . . ?
H18 C18 H17 109.5 . . ?
H19 C18 H17 109.5 . . ?
C17 C19 C5 119.85(12) . . ?
C17 C19 H20 120.1 . . ?
C5 C19 H20 120.1 . . ?

loop_
_geom_bond_atom_site_label_1
_geom_bond_atom_site_label_2
_geom_bond_distance
_geom_bond_site_symmetry_2
_geom_bond_publ_flag
O1 C2 1.3767(15) . ?
O1 C1 1.423(2) . ?
O2 C9 1.3630(16) . ?
O2 C10 1.4178(19) . ?
O3 C11 1.2145(17) . ?
O4 C14 1.3592(17) . ?
O4 C15 1.4266(19) . ?
O5 C3 1.3569(17) . ?
O5 C16 1.4211(18) . ?
O6 C17 1.3665(15) . ?
O6 C18 1.4218(18) . ?
C1 H1 0.9600 . ?
C1 H16 0.9600 . ?
C1 H15 0.9600 . ?
C2 C17 1.388(2) . ?
C2 C3 1.3953(19) . ?
C3 C4 1.3880(18) . ?
C4 C5 1.3841(19) . ?
C4 H21 0.9300 . ?
C5 C19 1.3930(17) . ?
C5 C6 1.4963(17) . ?
C6 C7 1.3957(18) . ?
C6 C13 1.3980(19) . ?
C7 C8 1.4082(18) . ?
C7 C11 1.495(2) . ?
C8 C9 1.367(2) . ?
C8 H4 0.9300 . ?
C9 C14 1.4052(19) . ?
C10 H22 0.9600 . ?
C10 H2 0.9600 . ?
C10 H3 0.9600 . ?
C11 C12 1.499(2) . ?
C12 H6 0.9600 . ?
C12 H5 0.9600 . ?
C12 H7 0.9600 . ?
C13 C14 1.3795(18) . ?
C13 H11 0.9300 . ?
C15 H8 0.9600 . ?
C15 H9 0.9600 . ?
C15 H10 0.9600 . ?
C16 H12 0.9600 . ?
C16 H13 0.9600 . ?
C16 H14 0.9600 . ?
C17 C19 1.3885(18) . ?
C18 H18 0.9600 . ?
C18 H19 0.9600 . ?
C18 H17 0.9600 . ?
C19 H20 0.9300 . ?
